data_2103144
loop_
_publ_author_name
'Pink, Maren'
'Britton, Doyle'

_publ_section_title
;
 5-Chloro- and 5-bromobenzfurazan 1-oxide revisited
;
_journal_issue 1
_journal_name_full 'Acta Crystallographica Section B'
_journal_page_first 116
_journal_page_last 124
_journal_paper_doi 10.1107/S0108768101014744
_journal_volume 58
_journal_year 2002
_chemical_formula_sum 'C6 H3 Cl N2 O2'
_chemical_formula_weight 170.55
_chemical_name_systematic
;
 5-chlorobenzfurazan-1-oxide
;
_space_group_IT_number 14
_symmetry_cell_setting monoclinic
_symmetry_space_group_name_Hall '-P 2yn'
_symmetry_space_group_name_H-M 'P 1 21/n 1'
_atom_sites_solution_hydrogens geom
_atom_sites_solution_primary direct
_atom_sites_solution_secondary difmap
_audit_creation_method 'SHELXTL  plus manual additions'
_cell_angle_alpha 90.00
_cell_angle_beta 92.683(4)
_cell_angle_gamma 90.00
_cell_formula_units_Z 4
_cell_length_a 7.973(2)
_cell_length_b 7.0579(15)
_cell_length_c 12.389(3)
_cell_measurement_reflns_used 449
_cell_measurement_temperature 273(2)
_cell_measurement_theta_max 17.4
_cell_measurement_theta_min 2.9
_cell_volume 696.4(3)
_computing_cell_refinement 'SAINT (Siemens, 1995)'
_computing_data_collection 'SMART (Siemens, 1995)'
_computing_data_reduction SAINT
_computing_molecular_graphics SHELXLTL
_computing_publication_material SHELXLTL
_computing_structure_refinement SHELXLTL
_computing_structure_solution 'SHELXTL (Sheldrick, 1994)'
_diffrn_ambient_temperature 273(2)
_diffrn_measurement_device
;
Siemens SMART area-detector diffractometer
;
_diffrn_measurement_method 'omega scans'
_diffrn_radiation_monochromator graphite
_diffrn_radiation_source 'fine-focus sealed tube'
_diffrn_radiation_type MoK\a
_diffrn_radiation_wavelength .71073
_diffrn_reflns_av_R_equivalents .0275
_diffrn_reflns_av_sigmaI/netI .0369
_diffrn_reflns_limit_h_max 9
_diffrn_reflns_limit_h_min -9
_diffrn_reflns_limit_k_max 7
_diffrn_reflns_limit_k_min -8
_diffrn_reflns_limit_l_max 14
_diffrn_reflns_limit_l_min -14
_diffrn_reflns_number 3550
_diffrn_reflns_theta_max 25.05
_diffrn_reflns_theta_min 2.98
_diffrn_standards_decay_% 'less than 1'
_diffrn_standards_interval_time '6 hours'
_diffrn_standards_number 154
_exptl_absorpt_coefficient_mu .490
_exptl_absorpt_correction_T_max .90
_exptl_absorpt_correction_T_min .84
_exptl_absorpt_correction_type multi-scan
_exptl_absorpt_process_details
;
SADABS; Sheldrick, 1996; Blessing, 1995
;
_exptl_crystal_colour yellow
_exptl_crystal_density_diffrn 1.627
_exptl_crystal_density_meas ?
_exptl_crystal_density_method .
_exptl_crystal_description prism
_exptl_crystal_F_000 344
_exptl_crystal_size_max .50
_exptl_crystal_size_mid .32
_exptl_crystal_size_min .21
_refine_diff_density_max .134
_refine_diff_density_min -.103
_refine_ls_extinction_expression Fc^*^=kFc[1+0.001xFc^2^\l^3^/sin(2\q)]^-1/4^
_refine_ls_extinction_method none
_refine_ls_goodness_of_fit_all .882
_refine_ls_goodness_of_fit_obs 1.161
_refine_ls_hydrogen_treatment constr
_refine_ls_matrix_type full
_refine_ls_number_parameters 165
_refine_ls_number_reflns 1231
_refine_ls_number_restraints 28
_refine_ls_restrained_S_all .871
_refine_ls_restrained_S_obs 1.127
_refine_ls_R_factor_all .0799
_refine_ls_R_factor_obs .0341
_refine_ls_shift/esd_max .003
_refine_ls_shift/esd_mean .001
_refine_ls_structure_factor_coef Fsqd
_refine_ls_weighting_details 'calc w=1/[\s^2^(Fo^2^)+(0.037P)^2^] where P=(Fo^2^+2Fc^2^)/3'
_refine_ls_weighting_scheme calc
_refine_ls_wR_factor_all .0868
_refine_ls_wR_factor_obs .0747
_reflns_number_observed 620
_reflns_number_total 1231
_reflns_observed_criterion >2sigma(I)
_cod_data_source_file bk0096.cif
_cod_data_source_block Cl273K
_cod_original_sg_symbol_H-M P2~1~/n
_cod_database_code 2103144
_cod_database_fobs_code 2103144

loop_
_symmetry_equiv_pos_as_xyz
'x, y, z'
'-x+1/2, y+1/2, -z+1/2'
'-x, -y, -z'
'x-1/2, -y-1/2, z-1/2'

loop_
_atom_site_aniso_label
_atom_site_aniso_U_11
_atom_site_aniso_U_22
_atom_site_aniso_U_33
_atom_site_aniso_U_12
_atom_site_aniso_U_13
_atom_site_aniso_U_23
Cl1 .0811(11) .131(2) .0906(12) -.0015(11) .0049(9) .0420(12)
O1 .125(3) .130(4) .156(4) -.042(3) -.005(3) .035(4)
O2 .086(3) .167(6) .069(4) .007(4) .018(3) .023(3)
N1 .074(3) .124(5) .093(4) -.008(4) -.016(4) .029(5)
N2 .091(3) .124(3) .071(3) .015(3) .012(2) .004(3)
C1 .052(2) .100(4) .062(3) -.003(4) -.003(3) .008(3)
C2 .057(2) .098(4) .045(2) .015(3) .000(2) -.001(2)
C3 .070(3) .072(3) .066(2) .008(3) -.002(2) -.002(2)
C4 .049(5) .088(2) .060(2) .0016(14) -.0018(14) .011(2)
C5 .065(3) .109(3) .063(3) .003(2) .007(2) -.012(2)
C6 .078(4) .083(2) .093(4) -.001(2) -.006(3) -.020(2)
Cl11 .104(6) .102(4) .166(10) -.012(4) .010(5) .032(5)
O11 .144(12) .193(18) .066(9) .073(13) .038(8) -.012(9)
O12 .104(13) .098(17) .088(12) .008(13) .017(10) .023(12)
N11 .070(13) .14(3) .054(12) .038(15) .011(9) -.013(15)
N12 .086(9) .108(13) .095(10) -.015(8) .014(8) .033(8)
C11 .057(2) .098(4) .045(2) .015(3) .000(2) -.001(2)
C12 .052(2) .100(4) .062(3) -.003(4) -.003(3) .008(3)
C13 .078(4) .083(2) .093(4) -.001(2) -.006(3) -.020(2)
C14 .065(3) .109(3) .063(3) .003(2) .007(2) -.012(2)
C15 .049(5) .088(2) .060(2) .0016(14) -.0018(14) .011(2)
C16 .070(3) .072(3) .066(2) .008(3) -.002(2) -.002(2)

loop_
_atom_site_label
_atom_site_fract_x
_atom_site_fract_y
_atom_site_fract_z
_atom_site_U_iso_or_equiv
_atom_site_thermal_displace_type
_atom_site_calc_flag
_atom_site_refinement_flags
_atom_site_occupancy
_atom_site_disorder_group
_atom_site_type_symbol
Cl1 .8996(5) .2540(5) .8705(2) .1009(8) Uani d PD .779(5) 1 Cl
O1 .5425(7) -.4514(5) 1.1476(5) .137(2) Uani d PD .779(5) 1 O
O2 .5596(7) -.1581(9) 1.2315(4) .107(2) Uani d PD .779(5) 1 O
N1 .5843(10) -.2830(10) 1.1423(5) .098(2) Uani d PD .779(5) 1 N
N2 .6212(6) .0153(6) 1.2083(4) .0950(13) Uani d PD .779(5) 1 N
C1 .6610(6) -.1806(6) 1.0673(3) .0717(11) Uani d PD .779(5) 1 C
C2 .6791(8) .0003(6) 1.1103(3) .0665(11) Uani d PD .779(5) 1 C
C3 .7544(13) .1427(7) 1.0482(4) .0696(10) Uani d PD .779(5) 1 C
H3 .7683(13) .2659(7) 1.0737(4) .083 Uiso calc PR .779(5) 1 H
C4 .805(3) .0905(10) .9502(9) .0659(12) Uani d PD .779(5) 1 C
C5 .783(3) -.0944(10) .9079(8) .0789(8) Uani d PD .779(5) 1 C
H5 .820(3) -.1220(10) .8396(8) .095 Uiso calc PR .779(5) 1 H
C6 .7103(9) -.2306(7) .9648(4) .0852(11) Uani d PD .779(5) 1 C
H6 .6934(9) -.3521(7) .9372(4) .102 Uiso calc PR .779(5) 1 H
Cl11 .8724(19) .2889(17) .9041(11) .124(4) Uani d PD .221(5) 2 Cl
O11 .569(2) -.0405(19) 1.2695(8) .133(8) Uani d PD .221(5) 2 O
O12 .555(3) -.3286(17) 1.1797(10) .097(8) Uani d PD .221(5) 2 O
N11 .598(3) -.1315(19) 1.1871(9) .089(9) Uani d PD .221(5) 2 N
N12 .5951(18) -.3949(14) 1.0815(8) .096(5) Uani d PD .221(5) 2 N
C11 .669(4) -.0859(16) 1.0940(13) .0665(11) Uani d PD .221(5) 2 C
C12 .665(3) -.2503(15) 1.0325(10) .0717(11) Uani d PD .221(5) 2 C
C13 .737(4) -.2480(19) .9301(13) .0852(11) Uani d PD .221(5) 2 C
H13 .745(4) -.3572(19) .8887(13) .102 Uiso calc PR .221(5) 2 H
C14 .793(9) -.079(3) .896(3) .0789(8) Uani d PD .221(5) 2 C
H14 .836(9) -.073(3) .828(3) .095 Uiso calc PR .221(5) 2 H
C15 .789(10) .088(3) .958(3) .0659(12) Uani d PD .221(5) 2 C
C16 .733(5) .086(2) 1.0588(16) .0696(10) Uani d PD .221(5) 2 C
H16 .737(5) .193(2) 1.1026(16) .083 Uiso calc PR .221(5) 2 H

loop_
_atom_type_symbol
_atom_type_description
_atom_type_scat_dispersion_real
_atom_type_scat_dispersion_imag
_atom_type_scat_source
C C .0033 .0016 'International Tables Vol C Tables 4.2.6.8 and 6.1.1.4'
H H .0000 .0000 'International Tables Vol C Tables 4.2.6.8 and 6.1.1.4'
N N .0061 .0033 'International Tables Vol C Tables 4.2.6.8 and 6.1.1.4'
O O .0106 .0060 'International Tables Vol C Tables 4.2.6.8 and 6.1.1.4'
Cl Cl .1484 .1585 'International Tables Vol C Tables 4.2.6.8 and 6.1.1.4'

loop_
_geom_angle_atom_site_label_1
_geom_angle_atom_site_label_2
_geom_angle_atom_site_label_3
_geom_angle
N2 O2 N1 109.1(3)
O1 N1 C1 133.2(6)
O1 N1 O2 120.2(6)
C1 N1 O2 106.6(4)
C2 N2 O2 105.5(4)
N1 C1 C2 105.7(4)
N1 C1 C6 130.5(5)
C2 C1 C6 123.7(4)
N2 C2 C1 113.0(4)
N2 C2 C3 128.1(4)
C1 C2 C3 118.9(3)
C4 C3 C2 116.6(3)
C3 C4 C5 123.3(3)
C3 C4 Cl1 119.5(3)
C5 C4 Cl1 117.2(2)
C6 C5 C4 121.1(4)
C5 C6 C1 116.4(4)
N12 O12 N11 109.1(4)
O11 N11 C11 133.3(6)
O11 N11 O12 120.2(6)
C11 N11 O12 106.6(4)
C12 N12 O12 105.5(5)
N11 C11 C12 105.7(4)
N11 C11 C16 130.6(5)
C12 C11 C16 123.7(4)
N12 C12 C11 113.0(4)
N12 C12 C13 128.1(4)
C11 C12 C13 118.9(4)
C14 C13 C12 116.5(4)
C13 C14 C15 123.3(4)
C16 C15 C14 121.0(4)
C16 C15 Cl11 121.7(8)
C14 C15 Cl11 117.1(3)
C15 C16 C11 116.4(4)

loop_
_geom_bond_atom_site_label_1
_geom_bond_atom_site_label_2
_geom_bond_distance
Cl1 C4 1.717(2)
O1 N1 1.237(8)
O2 N2 1.355(7)
O2 N1 1.434(5)
N1 C1 1.347(8)
N2 C2 1.324(6)
C1 C2 1.388(4)
C1 C6 1.393(5)
C2 C3 1.416(5)
C3 C4 1.347(4)
C4 C5 1.415(3)
C5 C6 1.340(5)
Cl11 C15 1.717(3)
O11 N11 1.237(8)
O12 N12 1.355(7)
O12 N11 1.435(5)
N11 C11 1.347(8)
N12 C12 1.324(6)
C11 C12 1.388(5)
C11 C16 1.393(5)
C12 C13 1.416(5)
C13 C14 1.347(5)
C14 C15 1.415(4)
C15 C16 1.341(5)
